data_4300667
loop_
_publ_author_name
'Singh, Sanjay'
'Ahn, Hans-J\"urgen'
'Stasch, Andreas'
'Jancik, Vojtech'
'Roesky, Herbert W.'
'Pal, Aritra'
'Biadene, Mariana'
'Herbst-Irmer, Regine'
'Noltemeyer, Mathias'
'Schmidt, Hans-Georg'

_journal_name_full 'Inorganic Chemistry'
_journal_paper_doi 10.1021/ic0517826
_journal_year 2006
_chemical_formula_sum 'C30 H44 Cl Ga N2'
_chemical_formula_weight 537.84
_space_group_IT_number 14
_symmetry_cell_setting monoclinic
_symmetry_space_group_name_Hall '-P 2yn'
_symmetry_space_group_name_H-M 'P 1 21/n 1'
_cell_angle_alpha 90.00
_cell_angle_beta 117.55(3)
_cell_angle_gamma 90.00
_cell_formula_units_Z 4
_cell_length_a 12.666(3)
_cell_length_b 19.287(4)
_cell_length_c 13.299(3)
_cell_measurement_temperature 100(2)
_cell_volume 2880(1)
_diffrn_ambient_temperature 100(2)
_exptl_crystal_density_diffrn 1.240
_cod_depositor_comments
;
The following automatic conversions were performed:
'_symmetry_cell_setting' value 'Monoclinic' changed to 'monoclinic'
according to '/home/saulius/struct/CIF-dictionaries/cif_core.dic'
dictionary named 'cif_core.dic' version 2.4.1 from 2010-06-29.

Automatic conversion script
Id: cif_fix_enum 1527 2010-12-29 10:47:43Z saulius 
;
_cod_original_sg_symbol_H-M 'P 21/n'
_cod_database_code 4300667

loop_
_symmetry_equiv_pos_as_xyz
'x, y, z'
'-x+1/2, y+1/2, -z+1/2'
'-x, -y, -z'
'x-1/2, -y-1/2, z-1/2'

loop_
_atom_site_label
_atom_site_type_symbol
_atom_site_fract_x
_atom_site_fract_y
_atom_site_fract_z
_atom_site_U_iso_or_equiv
_atom_site_adp_type
_atom_site_occupancy
_atom_site_symmetry_multiplicity
_atom_site_calc_flag
_atom_site_refinement_flags
_atom_site_disorder_assembly
_atom_site_disorder_group
Ga1 Ga 0.362112(15) 0.086142(9) 0.701169(14) 0.01307(8) Uani 1 1 d . . .
Cl1 Cl 0.33625(3) -0.027674(19) 0.70410(3) 0.02340(11) Uani 1 1 d . . .
N1 N 0.53481(11) 0.09592(6) 0.77566(10) 0.0136(3) Uani 1 1 d . . .
C1 C 0.59371(14) 0.09155(7) 0.88852(13) 0.0151(3) Uani 1 1 d . . .
N2 N 0.33679(11) 0.12077(6) 0.82492(10) 0.0144(3) Uani 1 1 d . . .
C2 C 0.53777(14) 0.09037(8) 0.95841(13) 0.0173(3) Uani 1 1 d . . .
C3 C 0.42129(13) 0.10937(8) 0.93135(12) 0.0159(3) Uani 1 1 d . . .
C4 C 0.72759(14) 0.08921(8) 0.94731(14) 0.0207(4) Uani 1 1 d . . .
H4A H 0.7585 0.1254 0.9163 0.031 Uiso 1 1 calc R . .
H4B H 0.7543 0.0437 0.9352 0.031 Uiso 1 1 calc R . .
H4C H 0.7572 0.0970 1.0288 0.031 Uiso 1 1 calc R . .
C5 C 0.39175(15) 0.11931(9) 1.02771(13) 0.0224(4) Uani 1 1 d . . .
H5A H 0.3187 0.0939 1.0117 0.034 Uiso 1 1 calc R . .
H5B H 0.3799 0.1688 1.0362 0.034 Uiso 1 1 calc R . .
H5C H 0.4574 0.1018 1.0980 0.034 Uiso 1 1 calc R . .
C6 C 0.26778(13) 0.12957(8) 0.55323(12) 0.0186(3) Uani 1 1 d . . .
H6A H 0.2238 0.1691 0.5616 0.028 Uiso 1 1 calc R . .
H6B H 0.2114 0.0957 0.5010 0.028 Uiso 1 1 calc R . .
H6C H 0.3208 0.1457 0.5230 0.028 Uiso 1 1 calc R . .
C11 C 0.59997(13) 0.09966(8) 0.71029(12) 0.0145(3) Uani 1 1 d . . .
C12 C 0.65224(13) 0.03944(8) 0.69273(12) 0.0160(3) Uani 1 1 d . . .
C13 C 0.71427(13) 0.04563(9) 0.62971(13) 0.0187(3) Uani 1 1 d . . .
H13A H 0.7504 0.0057 0.6171 0.022 Uiso 1 1 calc R . .
C14 C 0.72446(14) 0.10840(9) 0.58517(13) 0.0208(3) Uani 1 1 d . . .
H14A H 0.7681 0.1114 0.5434 0.025 Uiso 1 1 calc R . .
C15 C 0.67121(14) 0.16676(9) 0.60135(13) 0.0200(3) Uani 1 1 d . . .
H15A H 0.6780 0.2097 0.5697 0.024 Uiso 1 1 calc R . .
C16 C 0.60744(13) 0.16390(8) 0.66349(12) 0.0164(3) Uani 1 1 d . . .
C21 C 0.23186(13) 0.15976(8) 0.80716(12) 0.0156(3) Uani 1 1 d . . .
C22 C 0.23958(14) 0.23263(8) 0.81115(12) 0.0173(3) Uani 1 1 d . . .
C23 C 0.13955(14) 0.27036(9) 0.79697(13) 0.0222(4) Uani 1 1 d . . .
H23A H 0.1434 0.3195 0.8007 0.027 Uiso 1 1 calc R . .
C24 C 0.03544(15) 0.23740(9) 0.77771(14) 0.0246(4) Uani 1 1 d . . .
H24A H -0.0315 0.2639 0.7690 0.030 Uiso 1 1 calc R . .
C25 C 0.02792(14) 0.16590(9) 0.77102(14) 0.0223(4) Uani 1 1 d . . .
H25A H -0.0449 0.1439 0.7562 0.027 Uiso 1 1 calc R . .
C26 C 0.12550(13) 0.12547(9) 0.78567(12) 0.0178(3) Uani 1 1 d . . .
C121 C 0.63977(14) -0.03191(8) 0.73429(13) 0.0179(3) Uani 1 1 d . . .
H12A H 0.6015 -0.0264 0.7849 0.021 Uiso 1 1 calc R . .
C122 C 0.76004(15) -0.06833(9) 0.80194(15) 0.0253(4) Uani 1 1 d . . .
H12B H 0.8132 -0.0383 0.8644 0.038 Uiso 1 1 calc R . .
H12C H 0.7959 -0.0778 0.7520 0.038 Uiso 1 1 calc R . .
H12D H 0.7479 -0.1121 0.8327 0.038 Uiso 1 1 calc R . .
C123 C 0.55868(16) -0.07735(9) 0.63349(15) 0.0266(4) Uani 1 1 d . . .
H12E H 0.4817 -0.0542 0.5905 0.040 Uiso 1 1 calc R . .
H12F H 0.5465 -0.1222 0.6613 0.040 Uiso 1 1 calc R . .
H12G H 0.5960 -0.0847 0.5842 0.040 Uiso 1 1 calc R . .
C161 C 0.55284(14) 0.22948(8) 0.68316(13) 0.0192(3) Uani 1 1 d . . .
H16A H 0.4821 0.2154 0.6928 0.023 Uiso 1 1 calc R . .
C162 C 0.50924(16) 0.28007(9) 0.58280(14) 0.0253(4) Uani 1 1 d . . .
H16B H 0.4547 0.2560 0.5131 0.038 Uiso 1 1 calc R . .
H16C H 0.5776 0.2976 0.5748 0.038 Uiso 1 1 calc R . .
H16D H 0.4676 0.3189 0.5964 0.038 Uiso 1 1 calc R . .
C163 C 0.64092(16) 0.26517(9) 0.79308(14) 0.0288(4) Uani 1 1 d . . .
H16E H 0.6585 0.2344 0.8575 0.043 Uiso 1 1 calc R . .
H16F H 0.6059 0.3084 0.8028 0.043 Uiso 1 1 calc R . .
H16G H 0.7147 0.2756 0.7892 0.043 Uiso 1 1 calc R . .
C221 C 0.35109(14) 0.27120(8) 0.82724(13) 0.0198(3) Uani 1 1 d . . .
H22A H 0.4108 0.2362 0.8305 0.024 Uiso 1 1 calc R . .
C222 C 0.40732(16) 0.31355(10) 0.93726(15) 0.0299(4) Uani 1 1 d . . .
H22E H 0.4224 0.2833 1.0017 0.045 Uiso 1 1 calc R . .
H22F H 0.3529 0.3508 0.9332 0.045 Uiso 1 1 calc R . .
H22G H 0.4826 0.3337 0.9472 0.045 Uiso 1 1 calc R . .
C223 C 0.32301(16) 0.31905(9) 0.72620(15) 0.0277(4) Uani 1 1 d . . .
H22B H 0.2894 0.2917 0.6561 0.041 Uiso 1 1 calc R . .
H22C H 0.3963 0.3418 0.7358 0.041 Uiso 1 1 calc R . .
H22D H 0.2653 0.3543 0.7219 0.041 Uiso 1 1 calc R . .
C261 C 0.11280(14) 0.04701(9) 0.77569(13) 0.0197(3) Uani 1 1 d . . .
H26A H 0.1945 0.0264 0.8097 0.024 Uiso 1 1 calc R . .
C262 C 0.04698(15) 0.02523(9) 0.65051(14) 0.0247(4) Uani 1 1 d . . .
H26B H 0.0896 0.0432 0.6104 0.037 Uiso 1 1 calc R . .
H26C H -0.0340 0.0441 0.6159 0.037 Uiso 1 1 calc R . .
H26D H 0.0434 -0.0255 0.6453 0.037 Uiso 1 1 calc R . .
C263 C 0.04811(15) 0.01797(9) 0.83961(15) 0.0256(4) Uani 1 1 d . . .
H26E H 0.0879 0.0342 0.9183 0.038 Uiso 1 1 calc R . .
H26F H 0.0499 -0.0328 0.8383 0.038 Uiso 1 1 calc R . .
H26G H -0.0347 0.0340 0.8030 0.038 Uiso 1 1 calc R . .
H2A H 0.5887(16) 0.0818(8) 1.0362(16) 0.018(4) Uiso 1 1 d . . .

loop_
_atom_site_aniso_label
_atom_site_aniso_U_11
_atom_site_aniso_U_22
_atom_site_aniso_U_33
_atom_site_aniso_U_23
_atom_site_aniso_U_13
_atom_site_aniso_U_12
Ga1 0.01271(12) 0.01392(13) 0.01292(12) -0.00049(6) 0.00622(9) 0.00042(7)
Cl1 0.0225(2) 0.0173(2) 0.0326(2) -0.00228(15) 0.01462(18) -0.00154(15)
N1 0.0149(6) 0.0130(6) 0.0141(6) -0.0002(5) 0.0078(5) 0.0001(5)
C1 0.0170(8) 0.0105(8) 0.0168(8) -0.0004(6) 0.0069(7) 0.0010(6)
N2 0.0153(6) 0.0135(7) 0.0154(6) 0.0007(5) 0.0079(5) 0.0012(5)
C2 0.0186(8) 0.0188(9) 0.0119(8) 0.0018(6) 0.0050(7) 0.0013(6)
C3 0.0201(8) 0.0120(8) 0.0166(8) 0.0004(6) 0.0095(7) -0.0014(6)
C4 0.0162(8) 0.0266(9) 0.0174(8) -0.0017(6) 0.0063(7) 0.0013(6)
C5 0.0240(9) 0.0287(10) 0.0170(8) 0.0026(7) 0.0116(7) 0.0031(7)
C6 0.0172(8) 0.0225(9) 0.0152(8) 0.0007(6) 0.0067(6) 0.0026(6)
C11 0.0098(7) 0.0204(8) 0.0123(7) -0.0016(6) 0.0044(6) -0.0025(6)
C12 0.0121(7) 0.0198(8) 0.0133(7) -0.0016(6) 0.0036(6) -0.0006(6)
C13 0.0151(8) 0.0237(9) 0.0178(8) -0.0021(7) 0.0080(6) 0.0010(7)
C14 0.0172(8) 0.0298(9) 0.0185(8) 0.0000(7) 0.0109(7) -0.0028(7)
C15 0.0192(8) 0.0218(9) 0.0194(8) 0.0019(7) 0.0092(7) -0.0045(7)
C16 0.0136(7) 0.0185(8) 0.0144(7) -0.0014(6) 0.0041(6) -0.0031(6)
C21 0.0166(8) 0.0195(8) 0.0121(7) 0.0000(6) 0.0078(6) 0.0030(6)
C22 0.0207(8) 0.0186(9) 0.0144(7) -0.0007(6) 0.0096(6) 0.0007(6)
C23 0.0266(9) 0.0164(9) 0.0259(9) -0.0015(6) 0.0139(8) 0.0035(7)
C24 0.0212(9) 0.0239(9) 0.0307(9) -0.0013(7) 0.0136(7) 0.0068(7)
C25 0.0174(8) 0.0251(9) 0.0254(8) -0.0019(7) 0.0107(7) -0.0002(7)
C26 0.0187(8) 0.0200(9) 0.0147(7) 0.0002(6) 0.0076(6) 0.0020(6)
C121 0.0187(8) 0.0189(9) 0.0199(8) 0.0004(6) 0.0121(7) 0.0013(6)
C122 0.0265(9) 0.0253(9) 0.0285(9) 0.0060(7) 0.0165(8) 0.0088(7)
C123 0.0310(10) 0.0216(9) 0.0296(10) -0.0051(7) 0.0161(8) -0.0055(7)
C161 0.0219(8) 0.0166(8) 0.0209(8) 0.0008(6) 0.0115(7) -0.0022(6)
C162 0.0295(9) 0.0210(9) 0.0281(9) 0.0055(7) 0.0154(8) 0.0031(7)
C163 0.0374(10) 0.0197(9) 0.0266(9) -0.0032(7) 0.0125(8) -0.0022(7)
C221 0.0223(8) 0.0165(8) 0.0247(8) -0.0006(7) 0.0143(7) 0.0011(6)
C222 0.0287(9) 0.0332(10) 0.0295(9) -0.0060(8) 0.0149(8) -0.0090(8)
C223 0.0348(10) 0.0225(9) 0.0317(9) 0.0021(7) 0.0205(8) 0.0005(7)
C261 0.0150(8) 0.0194(9) 0.0234(8) 0.0013(7) 0.0077(7) 0.0009(7)
C262 0.0241(9) 0.0206(9) 0.0280(9) -0.0032(7) 0.0110(8) -0.0002(7)
C263 0.0194(8) 0.0266(9) 0.0306(9) 0.0071(7) 0.0114(7) 0.0012(7)

loop_
_geom_bond_atom_site_label_1
_geom_bond_atom_site_label_2
_geom_bond_distance
_geom_bond_site_symmetry_2
_geom_bond_publ_flag
Ga1 N2 1.9355(13) . ?
Ga1 N1 1.9487(14) . ?
Ga1 C6 1.9558(16) . ?
Ga1 Cl1 2.2225(6) . ?
N1 C1 1.334(2) . ?
N1 C11 1.451(2) . ?
C1 C2 1.406(2) . ?
C1 C4 1.504(2) . ?
N2 C3 1.340(2) . ?
N2 C21 1.448(2) . ?
C2 C3 1.396(2) . ?
C3 C5 1.504(2) . ?
C11 C12 1.409(2) . ?
C11 C16 1.409(2) . ?
C12 C13 1.394(2) . ?
C12 C121 1.518(2) . ?
C13 C14 1.380(2) . ?
C14 C15 1.379(2) . ?
C15 C16 1.399(2) . ?
C16 C161 1.521(2) . ?
C21 C26 1.406(2) . ?
C21 C22 1.408(2) . ?
C22 C23 1.396(2) . ?
C22 C221 1.521(2) . ?
C23 C24 1.377(2) . ?
C24 C25 1.382(3) . ?
C25 C26 1.397(2) . ?
C26 C261 1.521(3) . ?
C121 C123 1.532(2) . ?
C121 C122 1.535(2) . ?
C161 C163 1.532(2) . ?
C161 C162 1.535(2) . ?
C221 C223 1.530(2) . ?
C221 C222 1.533(2) . ?
C261 C263 1.534(2) . ?
C261 C262 1.536(2) . ?
